data_4329399
loop_
_publ_author_name
'Scott R. Daly'
'Brian J. Bellott'
'Mark A. Nesbit'
'Gregory S. Girolami'

_publ_section_title
;
 Synthesis and Structural Diversity of Barium
 (N,N-Dimethylamino)diboranates
;
_journal_name_full 'Inorganic Chemistry'
_journal_page_first 6449
_journal_page_last 6459
_journal_paper_doi 10.1021/ic2016879
_journal_volume 51
_journal_year 2012
_chemical_formula_sum 'C8 H34 B4 Ba N2 O2'
_chemical_formula_weight 370.95
_chemical_name_systematic
; 
 ? 
;
_space_group_IT_number 14
_symmetry_cell_setting monoclinic
_symmetry_space_group_name_Hall '-P 2ybc'
_symmetry_space_group_name_H-M 'P 1 21/c 1'
_atom_sites_solution_hydrogens geom
_atom_sites_solution_primary direct
_atom_sites_solution_secondary difmap
_audit_creation_method SHELXL-97
_cell_angle_alpha 90.00
_cell_angle_beta 104.108(4)
_cell_angle_gamma 90.00
_cell_formula_units_Z 4
_cell_length_a 10.384(3)
_cell_length_b 17.411(5)
_cell_length_c 10.679(3)
_cell_measurement_temperature 193(2)
_cell_volume 1872.5(9)
_computing_structure_refinement 'SHELXL-97 (Sheldrick, 1997)'
_computing_structure_solution 'SHELXS-97 (Sheldrick, 1990)'
_diffrn_ambient_temperature 193(2)
_diffrn_measured_fraction_theta_full 0.999
_diffrn_measured_fraction_theta_max 0.999
_diffrn_radiation_monochromator graphite
_diffrn_radiation_source 'fine-focus sealed tube'
_diffrn_radiation_type MoK\a
_diffrn_radiation_wavelength 0.71073
_diffrn_reflns_av_R_equivalents 0.0390
_diffrn_reflns_av_sigmaI/netI 0.0307
_diffrn_reflns_limit_h_max 12
_diffrn_reflns_limit_h_min -12
_diffrn_reflns_limit_k_max 20
_diffrn_reflns_limit_k_min -20
_diffrn_reflns_limit_l_max 12
_diffrn_reflns_limit_l_min -12
_diffrn_reflns_number 18872
_diffrn_reflns_theta_full 25.31
_diffrn_reflns_theta_max 25.31
_diffrn_reflns_theta_min 2.02
_exptl_absorpt_coefficient_mu 2.113
_exptl_crystal_density_diffrn 1.316
_exptl_crystal_F_000 752
_refine_diff_density_max 0.800
_refine_diff_density_min -0.330
_refine_diff_density_rms 0.048
_refine_ls_extinction_method none
_refine_ls_goodness_of_fit_ref 0.891
_refine_ls_hydrogen_treatment mixed
_refine_ls_matrix_type full
_refine_ls_number_parameters 290
_refine_ls_number_reflns 3414
_refine_ls_number_restraints 0
_refine_ls_restrained_S_all 0.891
_refine_ls_R_factor_all 0.0231
_refine_ls_R_factor_gt 0.0155
_refine_ls_shift/su_max 0.001
_refine_ls_shift/su_mean 0.000
_refine_ls_structure_factor_coef Fsqd
_refine_ls_weighting_details 'calc w=1/[\s^2^(Fo^2^)+(0.0135P)^2^+0.0000P] where P=(Fo^2^+2Fc^2^)/3'
_refine_ls_weighting_scheme calc
_refine_ls_wR_factor_gt 0.0300
_refine_ls_wR_factor_ref 0.0304
_reflns_number_gt 2709
_reflns_number_total 3414
_reflns_threshold_expression >2sigma(I)
_cod_data_source_file ic2016879_si_002_02.cif
_cod_data_source_block f06b80f_face
_cod_original_cell_volume 1872.6(9)
_cod_database_code 4329399

loop_
_symmetry_equiv_pos_as_xyz
'x, y, z'
'-x, y+1/2, -z+1/2'
'-x, -y, -z'
'x, -y-1/2, z-1/2'

loop_
_atom_site_label
_atom_site_type_symbol
_atom_site_fract_x
_atom_site_fract_y
_atom_site_fract_z
_atom_site_U_iso_or_equiv
_atom_site_adp_type
_atom_site_occupancy
_atom_site_symmetry_multiplicity
_atom_site_calc_flag
Ba1 Ba 0.262869(11) 0.035099(6) 0.031741(11) 0.02457(4) Uani 1 1 d
N1 N 0.31540(15) -0.00271(9) -0.31117(14) 0.0257(4) Uani 1 1 d
N2 N 0.15059(15) -0.15281(9) 0.16767(14) 0.0267(4) Uani 1 1 d
B1 B 0.2070(2) 0.05411(14) -0.2806(2) 0.0309(6) Uani 1 1 d
H11 H 0.2600(16) 0.1012(10) -0.2154(16) 0.029(5) Uiso 1 1 d
H12 H 0.1407(17) 0.0184(10) -0.2292(16) 0.029(5) Uiso 1 1 d
H13 H 0.1480(18) 0.0805(10) -0.3738(17) 0.034(5) Uiso 1 1 d
B2 B 0.4071(2) -0.03639(16) -0.1825(2) 0.0317(5) Uani 1 1 d
H21 H 0.4587(18) 0.0133(11) -0.1203(17) 0.035(5) Uiso 1 1 d
H22 H 0.3418(17) -0.0713(10) -0.1323(16) 0.028(5) Uiso 1 1 d
H23 H 0.4847(17) -0.0759(10) -0.2070(16) 0.032(5) Uiso 1 1 d
B3 B 0.0598(2) -0.10304(15) 0.0568(2) 0.0301(5) Uani 1 1 d
H31 H 0.1063(17) -0.0982(10) -0.0251(16) 0.035(5) Uiso 1 1 d
H32 H 0.0480(16) -0.0451(10) 0.0946(15) 0.020(5) Uiso 1 1 d
H33 H -0.0396(16) -0.1335(9) 0.0216(15) 0.022(5) Uiso 1 1 d
B4 B 0.2908(2) -0.11332(15) 0.2211(2) 0.0326(6) Uani 1 1 d
H41 H 0.2753(17) -0.0550(11) 0.2572(17) 0.029(5) Uiso 1 1 d
H42 H 0.3392(17) -0.1087(11) 0.1349(17) 0.039(5) Uiso 1 1 d
H43 H 0.3534(18) -0.1511(10) 0.3015(17) 0.037(5) Uiso 1 1 d
C1 C 0.3986(2) 0.03876(17) -0.3838(2) 0.0383(5) Uani 1 1 d
H1A H 0.445(2) 0.0822(12) -0.3328(19) 0.044(7) Uiso 1 1 d
H1B H 0.463(2) 0.0026(12) -0.4022(18) 0.042(6) Uiso 1 1 d
H1C H 0.3410(19) 0.0583(11) -0.4662(19) 0.034(6) Uiso 1 1 d
C2 C 0.2470(3) -0.06617(16) -0.3942(3) 0.0496(7) Uani 1 1 d
H2A H 0.183(2) -0.0443(12) -0.472(2) 0.056(7) Uiso 1 1 d
H2B H 0.321(2) -0.1019(13) -0.420(2) 0.061(7) Uiso 1 1 d
H2C H 0.192(2) -0.0953(13) -0.349(2) 0.055(7) Uiso 1 1 d
C3 C 0.1712(3) -0.23033(14) 0.1177(3) 0.0470(6) Uani 1 1 d
H3A H 0.213(2) -0.2231(13) 0.046(2) 0.052(7) Uiso 1 1 d
H3B H 0.083(2) -0.2560(13) 0.089(2) 0.057(7) Uiso 1 1 d
H3C H 0.227(2) -0.2606(12) 0.188(2) 0.048(7) Uiso 1 1 d
C4 C 0.0841(3) -0.16217(17) 0.2752(2) 0.0421(6) Uani 1 1 d
H4A H 0.072(2) -0.1136(13) 0.3116(19) 0.048(7) Uiso 1 1 d
H4B H 0.002(2) -0.1883(12) 0.2449(19) 0.047(7) Uiso 1 1 d
H4C H 0.138(2) -0.1940(11) 0.3428(19) 0.041(6) Uiso 1 1 d
O1 O 0.34858(13) 0.18945(8) 0.04658(12) 0.0322(3) Uani 1 1 d
O2 O 0.22309(13) 0.12999(8) 0.23241(12) 0.0344(3) Uani 1 1 d
C5 C 0.4614(2) 0.21032(15) -0.0012(2) 0.0402(6) Uani 1 1 d
H5A H 0.543(2) 0.1979(11) 0.0624(18) 0.040(6) Uiso 1 1 d
H5B H 0.4588(19) 0.1793(12) -0.079(2) 0.044(6) Uiso 1 1 d
H5C H 0.4565(19) 0.2653(13) -0.0210(18) 0.046(6) Uiso 1 1 d
C6 C 0.3521(2) 0.22849(14) 0.1663(2) 0.0402(6) Uani 1 1 d
H6A H 0.435(2) 0.2113(11) 0.2281(18) 0.041(6) Uiso 1 1 d
H6B H 0.3560(19) 0.2836(12) 0.1516(18) 0.043(6) Uiso 1 1 d
C7 C 0.2292(2) 0.21040(13) 0.2091(2) 0.0392(6) Uani 1 1 d
H7A H 0.2308(17) 0.2394(11) 0.2886(18) 0.036(6) Uiso 1 1 d
H7B H 0.1500(19) 0.2280(11) 0.1469(18) 0.033(6) Uiso 1 1 d
C8 C 0.1197(3) 0.11199(18) 0.2960(2) 0.0449(6) Uani 1 1 d
H8A H 0.116(2) 0.0568(14) 0.306(2) 0.048(7) Uiso 1 1 d
H8B H 0.140(2) 0.1358(12) 0.382(2) 0.053(7) Uiso 1 1 d
H8C H 0.032(2) 0.1321(12) 0.243(2) 0.054(7) Uiso 1 1 d

loop_
_atom_site_aniso_label
_atom_site_aniso_U_11
_atom_site_aniso_U_22
_atom_site_aniso_U_33
_atom_site_aniso_U_23
_atom_site_aniso_U_13
_atom_site_aniso_U_12
Ba1 0.02888(7) 0.02351(7) 0.02248(6) 0.00050(6) 0.00853(4) 0.00076(7)
N1 0.0288(9) 0.0280(9) 0.0210(9) -0.0023(7) 0.0073(7) -0.0012(8)
N2 0.0284(9) 0.0237(9) 0.0284(9) 0.0032(7) 0.0079(7) 0.0012(7)
B1 0.0320(13) 0.0353(16) 0.0252(12) 0.0026(11) 0.0063(11) 0.0052(11)
B2 0.0327(13) 0.0355(14) 0.0287(12) 0.0040(13) 0.0108(10) 0.0091(14)
B3 0.0269(13) 0.0318(15) 0.0307(13) 0.0016(11) 0.0055(11) 0.0004(11)
B4 0.0305(14) 0.0308(15) 0.0347(14) 0.0070(12) 0.0045(11) 0.0009(12)
C1 0.0337(12) 0.0545(16) 0.0301(12) 0.0085(13) 0.0140(10) 0.0038(14)
C2 0.0612(19) 0.0412(15) 0.0436(16) -0.0156(13) 0.0074(15) -0.0065(14)
C3 0.0511(17) 0.0247(14) 0.0606(18) -0.0043(13) 0.0045(15) 0.0000(12)
C4 0.0380(15) 0.0495(18) 0.0404(15) 0.0154(13) 0.0124(12) -0.0045(13)
O1 0.0345(8) 0.0307(8) 0.0315(8) -0.0043(6) 0.0085(7) -0.0032(7)
O2 0.0357(8) 0.0369(9) 0.0327(8) -0.0059(7) 0.0121(7) 0.0049(7)
C5 0.0415(15) 0.0375(15) 0.0414(15) 0.0040(12) 0.0095(13) -0.0045(12)
C6 0.0432(15) 0.0306(14) 0.0459(15) -0.0134(11) 0.0092(12) -0.0002(12)
C7 0.0411(15) 0.0361(15) 0.0397(14) -0.0134(11) 0.0086(12) 0.0056(11)
C8 0.0451(16) 0.058(2) 0.0349(14) -0.0014(14) 0.0171(12) 0.0065(14)

loop_
_atom_type_symbol
_atom_type_description
_atom_type_scat_dispersion_real
_atom_type_scat_dispersion_imag
_atom_type_scat_source
C C 0.0033 0.0016 'International Tables Vol C Tables 4.2.6.8 and 6.1.1.4'
H H 0.0000 0.0000 'International Tables Vol C Tables 4.2.6.8 and 6.1.1.4'
B B 0.0013 0.0007 'International Tables Vol C Tables 4.2.6.8 and 6.1.1.4'
N N 0.0061 0.0033 'International Tables Vol C Tables 4.2.6.8 and 6.1.1.4'
O O 0.0106 0.0060 'International Tables Vol C Tables 4.2.6.8 and 6.1.1.4'
Ba Ba -0.3244 2.2819 'International Tables Vol C Tables 4.2.6.8 and 6.1.1.4'

loop_
_geom_angle_atom_site_label_1
_geom_angle_atom_site_label_2
_geom_angle_atom_site_label_3
_geom_angle
_geom_angle_site_symmetry_1
_geom_angle_site_symmetry_3
O2 Ba1 O1 60.09(4) . .
O2 Ba1 B4 90.02(6) . .
O1 Ba1 B4 137.96(5) . .
O2 Ba1 B3 98.80(5) . .
O1 Ba1 B3 154.31(5) . .
B4 Ba1 B3 47.33(6) . .
O2 Ba1 B1 134.17(5) . .
O1 Ba1 B1 86.32(5) . .
B4 Ba1 B1 133.15(6) . .
B3 Ba1 B1 101.66(6) . .
O2 Ba1 B2 158.91(5) . .
O1 Ba1 B2 102.10(6) . .
B4 Ba1 B2 98.39(7) . .
B3 Ba1 B2 101.12(7) . .
B1 Ba1 B2 47.20(6) . .
O2 Ba1 B2 87.35(5) . 3_655
O1 Ba1 B2 72.58(5) . 3_655
B4 Ba1 B2 77.56(6) . 3_655
B3 Ba1 B2 124.24(6) . 3_655
B1 Ba1 B2 112.93(6) . 3_655
B2 Ba1 B2 75.76(7) . 3_655
O2 Ba1 B3 72.27(5) . 3
O1 Ba1 B3 87.76(5) . 3
B4 Ba1 B3 112.06(6) . 3
B3 Ba1 B3 70.81(7) . 3
B1 Ba1 B3 76.52(6) . 3
B2 Ba1 B3 121.13(6) . 3
B2 Ba1 B3 157.03(6) 3_655 3
O2 Ba1 H11 119.6(4) . .
O1 Ba1 H11 66.6(4) . .
B4 Ba1 H11 150.4(4) . .
B3 Ba1 H11 120.7(4) . .
B1 Ba1 H11 20.0(4) . .
B2 Ba1 H11 54.1(3) . .
B2 Ba1 H11 102.4(3) 3_655 .
B3 Ba1 H11 79.6(3) 3 .
O2 Ba1 H12 135.1(3) . .
O1 Ba1 H12 102.5(4) . .
B4 Ba1 H12 119.3(4) . .
B3 Ba1 H12 81.9(4) . .
B1 Ba1 H12 20.2(3) . .
B2 Ba1 H12 55.5(3) . .
B2 Ba1 H12 129.3(3) 3_655 .
B3 Ba1 H12 65.6(3) 3 .
H11 Ba1 H12 38.9(5) . .
O2 Ba1 H21 138.7(4) . .
O1 Ba1 H21 84.4(4) . .
B4 Ba1 H21 105.9(4) . .
B3 Ba1 H21 120.2(4) . .
B1 Ba1 H21 54.4(4) . .
B2 Ba1 H21 20.2(4) . .
B2 Ba1 H21 60.5(4) 3_655 .
B3 Ba1 H21 130.7(4) 3 .
H11 Ba1 H21 52.7(5) . .
H12 Ba1 H21 68.8(5) . .
O2 Ba1 H22 169.2(3) . .
O1 Ba1 H22 121.8(4) . .
B4 Ba1 H22 82.4(4) . .
B3 Ba1 H22 81.8(4) . .
B1 Ba1 H22 55.5(4) . .
B2 Ba1 H22 19.7(3) . .
B2 Ba1 H22 83.5(3) 3_655 .
B3 Ba1 H22 117.8(3) 3 .
H11 Ba1 H22 68.3(5) . .
H12 Ba1 H22 55.7(5) . .
H21 Ba1 H22 38.5(5) . .
O2 Ba1 H31 117.6(4) . .
O1 Ba1 H31 162.7(3) . .
B4 Ba1 H31 55.8(3) . .
B3 Ba1 H31 19.2(3) . .
B1 Ba1 H31 85.1(4) . .
B2 Ba1 H31 82.8(4) . .
B2 Ba1 H31 124.6(4) 3_655 .
B3 Ba1 H31 75.7(4) 3 .
H11 Ba1 H31 104.9(5) . .
H12 Ba1 H31 66.4(5) . .
H21 Ba1 H31 102.5(5) . .
H22 Ba1 H31 64.0(5) . .
O2 Ba1 H32 80.8(3) . .
O1 Ba1 H32 135.1(3) . .
B4 Ba1 H32 54.5(3) . .
B3 Ba1 H32 19.4(3) . .
B1 Ba1 H32 109.7(3) . .
B2 Ba1 H32 119.8(3) . .
B2 Ba1 H32 130.3(3) 3_655 .
B3 Ba1 H32 58.0(3) 3 .
H11 Ba1 H32 125.5(5) . .
H12 Ba1 H32 89.6(5) . .
H21 Ba1 H32 139.4(5) . .
H22 Ba1 H32 100.9(5) . .
H31 Ba1 H32 37.0(5) . .
O2 Ba1 H41 70.4(4) . .
O1 Ba1 H41 121.8(4) . .
B4 Ba1 H41 19.6(4) . .
B3 Ba1 H41 54.6(4) . .
B1 Ba1 H41 151.7(4) . .
B2 Ba1 H41 116.6(4) . .
B2 Ba1 H41 76.8(3) 3_655 .
B3 Ba1 H41 105.1(4) 3 .
H11 Ba1 H41 170.0(5) . .
H12 Ba1 H41 134.8(5) . .
H21 Ba1 H41 120.3(5) . .
H22 Ba1 H41 101.8(5) . .
H31 Ba1 H41 68.5(5) . .
H32 Ba1 H41 53.7(5) . .
O2 Ba1 H42 108.0(4) . .
O1 Ba1 H42 141.4(4) . .
B4 Ba1 H42 20.2(4) . .
B3 Ba1 H42 55.1(4) . .
B1 Ba1 H42 117.4(4) . .
B2 Ba1 H42 78.4(4) . .
B2 Ba1 H42 70.2(4) 3_655 .
B3 Ba1 H42 125.6(4) 3 .
H11 Ba1 H42 131.7(5) . .
H12 Ba1 H42 108.7(5) . .
H21 Ba1 H42 86.1(5) . .
H22 Ba1 H42 63.5(5) . .
H31 Ba1 H42 55.6(5) . .
H32 Ba1 H42 68.2(5) . .
H41 Ba1 H42 38.5(5) . .
C1 N1 C2 107.76(18) . .
C1 N1 B2 109.32(16) . .
C2 N1 B2 110.00(19) . .
C1 N1 B1 109.64(17) . .
C2 N1 B1 109.03(18) . .
B2 N1 B1 111.02(15) . .
C3 N2 C4 108.21(19) . .
C3 N2 B3 109.93(18) . .
C4 N2 B3 109.54(17) . .
C3 N2 B4 108.86(17) . .
C4 N2 B4 109.16(17) . .
B3 N2 B4 111.09(16) . .
N1 B1 Ba1 100.87(12) . .
N1 B1 H11 108.4(9) . .
Ba1 B1 H11 60.3(8) . .
N1 B1 H12 107.2(9) . .
Ba1 B1 H12 55.9(8) . .
H11 B1 H12 110.7(12) . .
N1 B1 H13 109.3(9) . .
Ba1 B1 H13 149.8(9) . .
H11 B1 H13 109.0(13) . .
H12 B1 H13 112.1(12) . .
N1 B2 Ba1 100.66(12) . .
N1 B2 Ba1 136.92(13) . 3_655
Ba1 B2 Ba1 104.24(7) . 3_655
N1 B2 H21 108.8(9) . .
Ba1 B2 H21 62.2(9) . .
Ba1 B2 H21 56.4(9) 3_655 .
N1 B2 H22 107.8(9) . .
Ba1 B2 H22 56.4(9) . .
Ba1 B2 H22 115.3(9) 3_655 .
H21 B2 H22 112.3(12) . .
N1 B2 H23 109.5(9) . .
Ba1 B2 H23 149.6(9) . .
Ba1 B2 H23 55.0(9) 3_655 .
H21 B2 H23 109.5(13) . .
H22 B2 H23 108.9(12) . .
N2 B3 Ba1 100.77(12) . .
N2 B3 Ba1 138.88(13) . 3
Ba1 B3 Ba1 109.19(7) . 3
N2 B3 H31 109.9(9) . .
Ba1 B3 H31 57.2(9) . .
Ba1 B3 H31 109.9(9) 3 .
N2 B3 H32 109.0(8) . .
Ba1 B3 H32 59.1(8) . .
Ba1 B3 H32 66.5(8) 3 .
H31 B3 H32 109.2(13) . .
N2 B3 H33 108.6(8) . .
Ba1 B3 H33 150.5(8) . .
Ba1 B3 H33 47.9(8) 3 .
H31 B3 H33 108.1(12) . .
H32 B3 H33 111.9(12) . .
N2 B4 Ba1 100.71(12) . .
N2 B4 H41 108.8(9) . .
Ba1 B4 H41 59.4(9) . .
N2 B4 H42 106.5(9) . .
Ba1 B4 H42 55.8(9) . .
H41 B4 H42 109.9(13) . .
N2 B4 H43 108.9(9) . .
Ba1 B4 H43 150.3(9) . .
H41 B4 H43 111.6(13) . .
H42 B4 H43 111.0(13) . .
N1 C1 H1A 110.9(11) . .
N1 C1 H1B 108.1(12) . .
H1A C1 H1B 109.4(17) . .
N1 C1 H1C 109.1(11) . .
H1A C1 H1C 109.5(17) . .
H1B C1 H1C 109.7(16) . .
N1 C2 H2A 109.5(13) . .
N1 C2 H2B 108.6(12) . .
H2A C2 H2B 112.1(17) . .
N1 C2 H2C 110.2(13) . .
H2A C2 H2C 104.6(18) . .
H2B C2 H2C 111.8(18) . .
N2 C3 H3A 107.1(13) . .
N2 C3 H3B 108.4(13) . .
H3A C3 H3B 111.6(18) . .
N2 C3 H3C 108.8(12) . .
H3A C3 H3C 111.8(18) . .
H3B C3 H3C 108.9(17) . .
N2 C4 H4A 110.5(13) . .
N2 C4 H4B 109.7(12) . .
H4A C4 H4B 111.4(18) . .
N2 C4 H4C 110.0(11) . .
H4A C4 H4C 108.3(17) . .
H4B C4 H4C 106.9(17) . .
C5 O1 C6 110.48(17) . .
C5 O1 Ba1 119.67(13) . .
C6 O1 Ba1 116.01(12) . .
C7 O2 C8 111.50(18) . .
C7 O2 Ba1 114.98(12) . .
C8 O2 Ba1 119.78(14) . .
O1 C5 H5A 110.1(11) . .
O1 C5 H5B 107.6(12) . .
H5A C5 H5B 107.8(17) . .
O1 C5 H5C 108.7(12) . .
H5A C5 H5C 111.0(17) . .
H5B C5 H5C 111.5(16) . .
O1 C6 C7 109.50(19) . .
O1 C6 H6A 106.2(11) . .
C7 C6 H6A 113.5(11) . .
O1 C6 H6B 108.3(12) . .
C7 C6 H6B 109.3(12) . .
H6A C6 H6B 109.9(17) . .
O2 C7 C6 109.80(19) . .
O2 C7 H7A 110.2(11) . .
C6 C7 H7A 108.7(11) . .
O2 C7 H7B 111.3(11) . .
C6 C7 H7B 111.6(11) . .
H7A C7 H7B 105.1(15) . .
O2 C8 H8A 108.9(13) . .
O2 C8 H8B 109.7(12) . .
H8A C8 H8B 109.0(18) . .
O2 C8 H8C 109.4(12) . .
H8A C8 H8C 110.2(18) . .
H8B C8 H8C 109.6(17) . .

loop_
_geom_bond_atom_site_label_1
_geom_bond_atom_site_label_2
_geom_bond_distance
_geom_bond_site_symmetry_2
Ba1 O2 2.8150(14) .
Ba1 O1 2.8233(15) .
Ba1 B4 3.251(3) .
Ba1 B3 3.252(3) .
Ba1 B1 3.260(3) .
Ba1 B2 3.271(2) .
Ba1 B2 3.412(3) 3_655
Ba1 B3 3.461(3) 3
Ba1 H11 2.873(16) .
Ba1 H12 2.781(17) .
Ba1 H21 2.920(17) .
Ba1 H22 2.806(17) .
Ba1 H31 2.813(18) .
Ba1 H32 2.848(16) .
Ba1 H41 2.850(17) .
Ba1 H42 2.772(18) .
N1 C1 1.481(3) .
N1 C2 1.485(3) .
N1 B2 1.582(3) .
N1 B1 1.591(3) .
N2 C3 1.486(3) .
N2 C4 1.486(3) .
N2 B3 1.580(3) .
N2 B4 1.586(3) .
B1 H11 1.129(18) .
B1 H12 1.161(17) .
B1 H13 1.132(18) .
B2 Ba1 3.412(3) 3_655
B2 H21 1.140(19) .
B2 H22 1.137(17) .
B2 H23 1.137(18) .
B3 Ba1 3.461(3) 3
B3 H31 1.101(17) .
B3 H32 1.105(16) .
B3 H33 1.140(16) .
B4 H41 1.112(18) .
B4 H42 1.155(17) .
B4 H43 1.148(18) .
C1 H1A 0.99(2) .
C1 H1B 0.98(2) .
C1 H1C 1.00(2) .
C2 H2A 1.00(2) .
C2 H2B 1.08(2) .
C2 H2C 0.98(2) .
C3 H3A 0.98(2) .
C3 H3B 1.00(2) .
C3 H3C 0.98(2) .
C4 H4A 0.95(2) .
C4 H4B 0.95(2) .
C4 H4C 0.97(2) .
O1 C5 1.434(3) .
O1 C6 1.440(2) .
O2 C7 1.426(3) .
O2 C8 1.437(3) .
C5 H5A 0.97(2) .
C5 H5B 0.98(2) .
C5 H5C 0.98(2) .
C6 C7 1.491(3) .
C6 H6A 0.99(2) .
C6 H6B 0.97(2) .
C7 H7A 0.984(18) .
C7 H7B 0.972(19) .
C8 H8A 0.97(2) .
C8 H8B 0.98(2) .
C8 H8C 1.01(2) .
